data_7038237
loop_
_publ_author_name
'Mahmoudi, Ghodrat'
'Bauz\'a, Antonio'
'Frontera, Antonio'

_publ_section_title
;
 Concurrent agostic and tetrel bonding interactions in lead(ii) complexes
 with an isonicotinohydrazide based ligand and several anions.
;
_journal_issue 12
_journal_name_full 'Dalton transactions (Cambridge, England : 2003)'
_journal_page_first 4965
_journal_page_last 4969
_journal_paper_doi 10.1039/c6dt00131a
_journal_volume 45
_journal_year 2016
_chemical_formula_sum 'C19 H17 N5 O4 Pb'
_chemical_formula_weight 586.56
_chemical_name_systematic
; 
 ? 
;
_space_group_IT_number 14
_symmetry_cell_setting monoclinic
_symmetry_space_group_name_Hall '-P 2ybc'
_symmetry_space_group_name_H-M 'P 1 21/c 1'
_atom_sites_solution_hydrogens geom
_atom_sites_solution_primary direct
_atom_sites_solution_secondary difmap
_audit_creation_method SHELXL-97
_audit_update_record
;
2015-12-31 deposited with the CCDC.
2016-02-01 downloaded from the CCDC.
;
_cell_angle_alpha 90.00
_cell_angle_beta 105.250(4)
_cell_angle_gamma 90.00
_cell_formula_units_Z 4
_cell_length_a 10.7519(11)
_cell_length_b 19.718(2)
_cell_length_c 9.2550(9)
_cell_measurement_reflns_used 9884
_cell_measurement_temperature 100(2)
_cell_measurement_theta_max 40.11
_cell_measurement_theta_min 2.79
_cell_volume 1893.0(3)
_computing_cell_refinement 'Bruker SMART'
_computing_data_collection 'Bruker SMART'
_computing_data_reduction 'Bruker SAINT'
_computing_structure_refinement 'SHELXL-97 (Sheldrick, 2008)'
_computing_structure_solution 'SHELXS-97 (Sheldrick, 2008)'
_diffrn_ambient_temperature 100(2)
_diffrn_measured_fraction_theta_full 1.000
_diffrn_measured_fraction_theta_max 1.000
_diffrn_measurement_device_type 'Bruker Apex II CCD'
_diffrn_measurement_method 'phi and omega scans'
_diffrn_radiation_monochromator graphite
_diffrn_radiation_source 'fine-focus sealed tube'
_diffrn_radiation_type MoK\a
_diffrn_radiation_wavelength 0.71073
_diffrn_reflns_av_R_equivalents 0.0374
_diffrn_reflns_av_sigmaI/netI 0.0228
_diffrn_reflns_limit_h_max 18
_diffrn_reflns_limit_h_min -19
_diffrn_reflns_limit_k_max 35
_diffrn_reflns_limit_k_min -34
_diffrn_reflns_limit_l_max 16
_diffrn_reflns_limit_l_min -15
_diffrn_reflns_number 85363
_diffrn_reflns_theta_full 39.39
_diffrn_reflns_theta_max 39.39
_diffrn_reflns_theta_min 2.50
_exptl_absorpt_coefficient_mu 8.950
_exptl_absorpt_correction_T_max 0.4651
_exptl_absorpt_correction_T_min 0.4106
_exptl_absorpt_correction_type multi-scan
_exptl_absorpt_process_details SADABS
_exptl_crystal_colour yellow
_exptl_crystal_density_diffrn 2.058
_exptl_crystal_density_meas ?
_exptl_crystal_density_method 'not measured'
_exptl_crystal_description block
_exptl_crystal_F_000 1120
_exptl_crystal_size_max 0.12
_exptl_crystal_size_mid 0.11
_exptl_crystal_size_min 0.10
_refine_diff_density_max 1.387
_refine_diff_density_min -1.134
_refine_diff_density_rms 0.123
_refine_ls_extinction_method none
_refine_ls_goodness_of_fit_ref 1.026
_refine_ls_hydrogen_treatment constr
_refine_ls_matrix_type full
_refine_ls_number_parameters 264
_refine_ls_number_reflns 11292
_refine_ls_number_restraints 0
_refine_ls_restrained_S_all 1.026
_refine_ls_R_factor_all 0.0270
_refine_ls_R_factor_gt 0.0197
_refine_ls_shift/su_max 0.002
_refine_ls_shift/su_mean 0.000
_refine_ls_structure_factor_coef Fsqd
_refine_ls_weighting_details 'calc w=1/[\s^2^(Fo^2^)+(0.0127P)^2^+1.6955P] where P=(Fo^2^+2Fc^2^)/3'
_refine_ls_weighting_scheme calc
_refine_ls_wR_factor_gt 0.0383
_refine_ls_wR_factor_ref 0.0400
_reflns_number_gt 9807
_reflns_number_total 11292
_reflns_threshold_expression >2sigma(I)
_cod_data_source_file c6dt00131a2.cif
_cod_data_source_block p21c
_cod_depositor_comments
;
The following automatic conversions were performed:

'_exptl_crystal_density_meas' value 'not measured' was changed to '?'
- the value is perceived as not measured.

Automatic conversion script
Id: cif_fix_values 4268 2015-11-12 08:31:59Z antanas 

 Adding full bibliography for 7038234--7038237.cif.

2018-02-23
Z value and formula fixed to values more according to usual
chemical conventions.                 miguel
;
_cod_original_formula_sum 'C38 H34 N10 O8 Pb2'
_cod_original_formula_weight 1173.13
_cod_original_formula_units_Z 2
_cod_original_sg_symbol_H-M P2(1)/c
_cod_database_code 7038237

loop_
_symmetry_equiv_pos_as_xyz
'x, y, z'
'-x, y+1/2, -z+1/2'
'-x, -y, -z'
'x, -y-1/2, z-1/2'

loop_
_atom_site_label
_atom_site_type_symbol
_atom_site_fract_x
_atom_site_fract_y
_atom_site_fract_z
_atom_site_U_iso_or_equiv
_atom_site_adp_type
_atom_site_occupancy
_atom_site_symmetry_multiplicity
_atom_site_calc_flag
_atom_site_refinement_flags
Pb1 Pb 0.101988(4) 0.397519(2) -0.076118(5) 0.01092(1) Uani 1 1 d .
N2 N 0.15723(11) 0.50850(6) 0.03256(13) 0.01056(17) Uani 1 1 d .
C2 C 0.22287(12) 0.51735(6) 0.17083(14) 0.01019(19) Uani 1 1 d .
O1 O 0.04643(10) 0.49268(5) -0.25472(11) 0.01464(18) Uani 1 1 d .
N4 N -0.05109(13) 0.72904(7) -0.46745(15) 0.0167(2) Uani 1 1 d .
N3 N 0.23759(11) 0.39563(6) 0.18610(14) 0.01269(18) Uani 1 1 d .
N1 N 0.11289(11) 0.56574(6) -0.05073(12) 0.01119(18) Uani 1 1 d .
C17 C 0.34847(13) 0.45791(7) 0.40337(16) 0.0137(2) Uani 1 1 d .
H17 H 0.3719 0.5003 0.4519 0.016 Uiso 1 1 calc R
C15 C 0.35594(15) 0.33642(7) 0.40410(18) 0.0170(2) Uani 1 1 d .
H15 H 0.3838 0.2946 0.4528 0.020 Uiso 1 1 calc R
C9 C 0.21656(13) 0.60268(7) 0.36978(15) 0.0135(2) Uani 1 1 d .
H9 H 0.1668 0.5718 0.4103 0.016 Uiso 1 1 calc R
C14 C 0.27858(14) 0.33776(7) 0.25769(17) 0.0147(2) Uani 1 1 d .
H14 H 0.2541 0.2960 0.2069 0.018 Uiso 1 1 calc R
C18 C 0.27064(12) 0.45532(7) 0.25711(15) 0.0107(2) Uani 1 1 d .
C1 C 0.06314(12) 0.55079(7) -0.19550(14) 0.01045(19) Uani 1 1 d .
C16 C 0.39132(14) 0.39758(8) 0.47713(17) 0.0173(2) Uani 1 1 d .
H16 H 0.4445 0.3982 0.5769 0.021 Uiso 1 1 calc R
C4 C -0.04610(14) 0.60724(7) -0.44034(15) 0.0137(2) Uani 1 1 d .
H4 H -0.0690 0.5642 -0.4855 0.016 Uiso 1 1 calc R
C5 C 0.02503(12) 0.61241(7) -0.29101(15) 0.0113(2) Uani 1 1 d .
C8 C 0.25470(12) 0.58519(7) 0.24140(14) 0.01063(19) Uani 1 1 d .
C11 C 0.32475(15) 0.71040(7) 0.38012(17) 0.0170(3) Uani 1 1 d .
H11 H 0.3485 0.7530 0.4272 0.020 Uiso 1 1 calc R
C12 C 0.36344(15) 0.69314(8) 0.25277(16) 0.0166(2) Uani 1 1 d .
H12 H 0.4141 0.7239 0.2133 0.020 Uiso 1 1 calc R
C13 C 0.32825(14) 0.63101(7) 0.18314(16) 0.0140(2) Uani 1 1 d .
H13 H 0.3542 0.6196 0.0957 0.017 Uiso 1 1 calc R
C6 C 0.05953(14) 0.67703(7) -0.23359(16) 0.0141(2) Uani 1 1 d .
H6 H 0.1092 0.6828 -0.1330 0.017 Uiso 1 1 calc R
C7 C 0.02035(15) 0.73278(7) -0.32525(17) 0.0169(2) Uani 1 1 d .
H7 H 0.0457 0.7764 -0.2847 0.020 Uiso 1 1 calc R
C10 C 0.25127(15) 0.66521(8) 0.43836(17) 0.0165(2) Uani 1 1 d .
H10 H 0.2247 0.6770 0.5252 0.020 Uiso 1 1 calc R
C3 C -0.08252(14) 0.66653(8) -0.52127(16) 0.0160(2) Uani 1 1 d .
H3 H -0.1332 0.6625 -0.6218 0.019 Uiso 1 1 calc R
O2 O 0.29973(12) 0.42439(6) -0.14260(15) 0.0230(2) Uani 1 1 d .
O3 O 0.31594(15) 0.32109(7) -0.0880(2) 0.0365(3) Uani 1 1 d .
N5 N 0.36567(15) 0.36978(9) -0.13310(19) 0.0258(3) Uani 1 1 d .
O4 O 0.3623(3) 0.53461(10) 0.69740(19) 0.0633(7) Uani 1 1 d .
H4A H 0.3633 0.4970 0.7404 0.095 Uiso 1 1 calc R
C19 C 0.4095(2) 0.58420(12) 0.8030(2) 0.0329(4) Uani 1 1 d .
H19A H 0.4711 0.5640 0.8895 0.049 Uiso 1 1 calc R
H19B H 0.3381 0.6045 0.8352 0.049 Uiso 1 1 calc R
H19C H 0.4529 0.6193 0.7592 0.049 Uiso 1 1 calc R

loop_
_atom_site_aniso_label
_atom_site_aniso_U_11
_atom_site_aniso_U_22
_atom_site_aniso_U_33
_atom_site_aniso_U_23
_atom_site_aniso_U_13
_atom_site_aniso_U_12
Pb1 0.01134(2) 0.00941(2) 0.01177(2) -0.00285(2) 0.00262(1) -0.00094(2)
N2 0.0111(4) 0.0103(4) 0.0101(4) 0.0001(3) 0.0025(3) 0.0006(3)
C2 0.0105(5) 0.0094(4) 0.0105(5) -0.0011(4) 0.0023(4) -0.0003(4)
O1 0.0193(5) 0.0112(4) 0.0119(4) -0.0028(3) 0.0014(3) -0.0001(3)
N4 0.0165(5) 0.0181(5) 0.0153(5) 0.0037(4) 0.0035(4) 0.0025(4)
N3 0.0131(4) 0.0101(4) 0.0145(5) 0.0002(4) 0.0030(4) -0.0001(4)
N1 0.0125(4) 0.0099(4) 0.0098(4) 0.0001(3) 0.0006(4) 0.0008(3)
C17 0.0141(5) 0.0127(5) 0.0128(5) 0.0006(4) 0.0006(4) -0.0001(4)
C15 0.0166(6) 0.0128(5) 0.0199(6) 0.0041(5) 0.0017(5) 0.0009(4)
C9 0.0137(5) 0.0146(5) 0.0124(5) -0.0018(4) 0.0036(4) -0.0001(4)
C14 0.0144(5) 0.0108(5) 0.0185(6) 0.0005(4) 0.0035(5) -0.0009(4)
C18 0.0102(5) 0.0100(5) 0.0118(5) -0.0004(4) 0.0023(4) -0.0008(4)
C1 0.0099(5) 0.0110(5) 0.0102(5) -0.0008(4) 0.0021(4) -0.0002(4)
C16 0.0161(5) 0.0160(6) 0.0170(6) 0.0036(5) -0.0007(5) 0.0012(5)
C4 0.0143(5) 0.0165(6) 0.0099(5) -0.0014(4) 0.0025(4) -0.0004(4)
C5 0.0104(5) 0.0127(5) 0.0104(5) -0.0007(4) 0.0023(4) 0.0000(4)
C8 0.0113(5) 0.0105(5) 0.0091(5) -0.0011(4) 0.0009(4) 0.0004(4)
C11 0.0190(6) 0.0111(5) 0.0179(6) -0.0034(4) -0.0007(5) 0.0004(4)
C12 0.0197(6) 0.0127(5) 0.0158(6) 0.0004(5) 0.0021(5) -0.0033(5)
C13 0.0158(5) 0.0135(5) 0.0125(5) -0.0004(4) 0.0030(4) -0.0024(4)
C6 0.0149(5) 0.0123(5) 0.0132(5) 0.0000(4) 0.0001(4) 0.0006(4)
C7 0.0183(6) 0.0125(5) 0.0173(6) 0.0013(4) 0.0001(5) 0.0011(5)
C10 0.0174(6) 0.0168(6) 0.0142(6) -0.0052(5) 0.0023(5) 0.0019(5)
C3 0.0161(6) 0.0210(6) 0.0102(5) 0.0019(4) 0.0021(4) 0.0022(5)
O2 0.0194(5) 0.0205(5) 0.0326(7) 0.0028(5) 0.0129(5) 0.0011(4)
O3 0.0358(8) 0.0192(6) 0.0585(10) 0.0022(6) 0.0194(7) 0.0083(5)
N5 0.0187(6) 0.0281(7) 0.0316(8) -0.0060(6) 0.0086(6) 0.0036(5)
O4 0.122(2) 0.0482(11) 0.0255(8) -0.0127(7) 0.0305(10) -0.0476(12)
C19 0.0310(9) 0.0420(11) 0.0278(9) -0.0106(8) 0.0115(7) -0.0125(8)

loop_
_atom_type_symbol
_atom_type_description
_atom_type_scat_dispersion_real
_atom_type_scat_dispersion_imag
_atom_type_scat_source
C C 0.0033 0.0016 'International Tables Vol C Tables 4.2.6.8 and 6.1.1.4'
H H 0.0000 0.0000 'International Tables Vol C Tables 4.2.6.8 and 6.1.1.4'
N N 0.0061 0.0033 'International Tables Vol C Tables 4.2.6.8 and 6.1.1.4'
O O 0.0106 0.0060 'International Tables Vol C Tables 4.2.6.8 and 6.1.1.4'
Pb Pb -3.3944 10.1111 'International Tables Vol C Tables 4.2.6.8 and 6.1.1.4'

loop_
_geom_angle_atom_site_label_1
_geom_angle_atom_site_label_2
_geom_angle_atom_site_label_3
_geom_angle
N2 Pb1 O2 76.80(4)
N2 Pb1 O1 65.16(4)
O2 Pb1 O1 74.78(4)
N2 Pb1 N3 65.77(4)
O2 Pb1 N3 85.56(4)
O1 Pb1 N3 130.02(4)
C2 N2 N1 117.29(11)
C2 N2 Pb1 122.79(9)
N1 N2 Pb1 119.83(8)
N2 C2 C18 116.26(11)
N2 C2 C8 123.72(12)
C18 C2 C8 119.99(11)
C1 O1 Pb1 114.68(8)
C3 N4 C7 116.06(13)
C14 N3 C18 119.58(12)
C14 N3 Pb1 122.06(9)
C18 N3 Pb1 118.36(9)
C1 N1 N2 111.58(11)
C16 C17 C18 118.90(13)
C16 C15 C14 118.39(13)
C10 C9 C8 120.16(13)
N3 C14 C15 122.31(13)
N3 C18 C17 121.29(12)
N3 C18 C2 116.71(11)
C17 C18 C2 121.99(12)
O1 C1 N1 127.46(12)
O1 C1 C5 119.69(11)
N1 C1 C5 112.85(11)
C15 C16 C17 119.52(13)
C3 C4 C5 118.43(13)
C6 C5 C4 117.78(12)
C6 C5 C1 120.92(12)
C4 C5 C1 121.31(12)
C9 C8 C13 119.35(12)
C9 C8 C2 120.63(12)
C13 C8 C2 119.96(12)
C10 C11 C12 119.91(13)
C13 C12 C11 120.19(14)
C12 C13 C8 120.21(13)
C7 C6 C5 119.01(13)
N4 C7 C6 124.15(14)
C11 C10 C9 120.16(14)
N4 C3 C4 124.52(13)
N5 O2 Pb1 107.82(11)
O3 N5 O2 113.54(15)

loop_
_geom_bond_atom_site_label_1
_geom_bond_atom_site_label_2
_geom_bond_distance
Pb1 N2 2.4163(11)
Pb1 O2 2.4224(12)
Pb1 O1 2.4679(11)
Pb1 N3 2.4810(12)
N2 C2 1.3004(17)
N2 N1 1.3792(16)
C2 C18 1.4770(18)
C2 C8 1.4885(18)
O1 C1 1.2625(16)
N4 C3 1.339(2)
N4 C7 1.340(2)
N3 C14 1.3348(18)
N3 C18 1.3493(17)
N1 C1 1.3383(17)
C17 C16 1.388(2)
C17 C18 1.3926(19)
C15 C16 1.386(2)
C15 C14 1.391(2)
C9 C10 1.392(2)
C9 C8 1.3983(19)
C1 C5 1.4949(19)
C4 C3 1.388(2)
C4 C5 1.3962(19)
C5 C6 1.3927(19)
C8 C13 1.399(2)
C11 C10 1.390(2)
C11 C12 1.391(2)
C12 C13 1.390(2)
C6 C7 1.385(2)
O2 N5 1.279(2)
O3 N5 1.225(2)
O4 C19 1.381(3)
